data_7062076
loop_
_publ_author_name
'Xie, Jing'
'Zhang, Shi-Juan'
'Yue, Grace Gar-Lee'
'Yu, Ling-Ling'
'Liu, Hui'
'Ma, Wen-Yi'
'Yan, Huan'
'Ni, Wei'
'Lau, Clara Bik-San'
'Liu, Hai-Yang'

_publ_section_title
;
 Isolation, structural elucidation, and bioactivity of cholestane
 derivatives from Ypsilandra thibetica
;
_journal_issue 1
_journal_name_full 'New Journal of Chemistry'
_journal_page_first 324
_journal_page_last 332
_journal_paper_doi 10.1039/D2NJ04576A
_journal_volume 47
_journal_year 2023
_chemical_absolute_configuration ad
_chemical_compound_source 'Ypsilandra thibetica Franch'
_chemical_formula_moiety 'C33 H52 O9, C H4 O, H2 O'
_chemical_formula_sum 'C34 H58 O11'
_chemical_formula_weight 642.80
_chemical_name_common 18-hydroxylypsilanogenin
_chemical_name_systematic (23R,24S)-5\a-cholest-16\b,23-epoxy-23,24-(\b-D-fucopyranose-2,1-di-O-yl)-3\b,18-diol-6-one
_space_group_crystal_system monoclinic
_space_group_IT_number 4
_space_group_name_Hall 'P 2yb'
_space_group_name_H-M_alt 'P 1 21 1'
_atom_sites_solution_hydrogens mixed
_audit_update_record
;
2022-08-15 deposited with the CCDC.	2022-11-15 downloaded from the CCDC.
;
_cell_angle_alpha 90
_cell_angle_beta 94.9550(10)
_cell_angle_gamma 90
_cell_formula_units_Z 2
_cell_length_a 12.0479(3)
_cell_length_b 7.6358(2)
_cell_length_c 17.9880(5)
_cell_measurement_reflns_used 9926
_cell_measurement_temperature 100.(2)
_cell_measurement_theta_max 72.2936
_cell_measurement_theta_min 3.6825
_cell_volume 1648.63(8)
_computing_cell_refinement 'SAINT V8.38A (Bruker AXS Inc., 2017)'
_computing_data_collection 'Bruker Instrument Service vV6.2.9'
_computing_data_reduction 'SAINT V8.38A (Bruker AXS Inc., 2017)'
_computing_molecular_graphics 'shelXle (C.B. Huebschle, rev 882)'
_computing_structure_refinement 'SHELXL-2017/1 (Sheldrick, 2017)'
_computing_structure_solution 'SHELXT 2014/5 (Sheldrick, 2014)'
_diffrn_ambient_temperature 100.(2)
_diffrn_detector_area_resol_mean 7.3910
_diffrn_measured_fraction_theta_full 0.993
_diffrn_measured_fraction_theta_max 0.993
_diffrn_measurement_device_type 'Bruker D8 QUEST PHOTON II'
_diffrn_radiation_monochromator 'Helixos MX multilayer Optic'
_diffrn_radiation_type 'Cu K\a'
_diffrn_radiation_wavelength 1.54178
_diffrn_reflns_av_R_equivalents 0.0359
_diffrn_reflns_av_unetI/netI 0.0344
_diffrn_reflns_limit_h_max 14
_diffrn_reflns_limit_h_min -14
_diffrn_reflns_limit_k_max 9
_diffrn_reflns_limit_k_min -9
_diffrn_reflns_limit_l_max 16
_diffrn_reflns_limit_l_min -21
_diffrn_reflns_number 19289
_diffrn_reflns_theta_full 72.36
_diffrn_reflns_theta_max 72.36
_diffrn_reflns_theta_min 3.68
_diffrn_source 'Ius Diamond'
_diffrn_source_type Microfocus
_exptl_absorpt_coefficient_mu 0.781
_exptl_absorpt_correction_T_max 0.91
_exptl_absorpt_correction_T_min 0.68
_exptl_absorpt_correction_type multi-scan
_exptl_absorpt_process_details
;
SADABS-2016/2 - Bruker AXS area detector scaling and absorption correction
;
_exptl_crystal_colour 'clear light colourless'
_exptl_crystal_density_diffrn 1.295
_exptl_crystal_density_method 'not measured'
_exptl_crystal_description prism
_exptl_crystal_F_000 700
_exptl_crystal_recrystallization_method 'Re-crystallisation from solvent: Chloroform-Methanol'
_exptl_crystal_size_max 0.450
_exptl_crystal_size_mid 0.220
_exptl_crystal_size_min 0.130
_refine_diff_density_max 0.245
_refine_diff_density_min -0.207
_refine_ls_abs_structure_details
;

Flack x determined using 2641 quotients [(I+)-(I-)]/[(I+)+(I-)]
(Parsons, Flack and Wagner, Acta Cryst. B69 (2013) 249-259).
;
_refine_ls_abs_structure_Flack 0.03(4)
_refine_ls_extinction_method none
_refine_ls_goodness_of_fit_ref 1.056
_refine_ls_hydrogen_treatment constr
_refine_ls_matrix_type full
_refine_ls_number_parameters 417
_refine_ls_number_reflns 6224
_refine_ls_number_restraints 1
_refine_ls_restrained_S_all 1.056
_refine_ls_R_factor_all 0.0289
_refine_ls_R_factor_gt 0.0285
_refine_ls_shift/su_max 0.000
_refine_ls_shift/su_mean 0.000
_refine_ls_structure_factor_coef Fsqd
_refine_ls_weighting_details 'w=1/[\s^2^(Fo^2^)+(0.0377P)^2^+0.3226P] where P=(Fo^2^+2Fc^2^)/3'
_refine_ls_weighting_scheme calc
_refine_ls_wR_factor_gt 0.0726
_refine_ls_wR_factor_ref 0.0731
_reflns_number_gt 6145
_reflns_number_total 6224
_reflns_threshold_expression 'I > 2\s(I)'
_cod_data_source_file d2nj04576a2.cif
_cod_data_source_block cxj18
_cod_depositor_comments
;
The following automatic conversions were performed:

data item '_exptl_absorpt_correction_type' value 'Multi-Scan' was
changed to 'multi-scan' in accordance with the
/home/data/users/saulius/crontab/automatic-downloads/rss-feeds/RSC/lib/dictionaries/cif_core.dic
dictionary named 'cif_core.dic' version 2.4.2 last updated on
2011-04-26.

Automatic conversion script
Id: cif_fix_values 7556 2019-12-06 15:28:31Z antanas 

 Adding full bibliography for 7062074--7062076.cif.
;
_cod_database_code 7062076

loop_
_space_group_symop_operation_xyz
'x, y, z'
'-x, y+1/2, -z'

loop_
_atom_site_type_symbol
_atom_site_label
_atom_site_fract_x
_atom_site_fract_y
_atom_site_fract_z
_atom_site_U_iso_or_equiv
_atom_site_adp_type
_atom_site_calc_flag
_atom_site_refinement_flags_adp
_atom_site_refinement_flags_occupancy
_atom_site_refinement_flags_posn
_atom_site_occupancy
_atom_site_disorder_assembly
_atom_site_disorder_group
O O1 -0.01080(9) 0.41536(17) 0.03129(6) 0.0111(2) Uani d . . . 1 . .
O O2 0.17760(9) 0.35093(16) 0.19696(6) 0.0111(2) Uani d . . . 1 . .
O O3 0.36425(9) 0.31208(16) 0.20714(6) 0.0103(2) Uani d . . . 1 . .
O O4 0.17652(9) 0.42020(17) 0.04590(6) 0.0118(2) Uani d . . . 1 . .
O O5 -0.03556(10) 0.41266(19) 0.26205(6) 0.0153(3) Uani d . . . 1 . .
H H52 -0.024545 0.521296 0.26308 0.023 Uiso calc U . R 1 . .
O O6 -0.14987(10) 0.57518(16) 0.13795(7) 0.0130(3) Uani d . . . 1 . .
H H53 -0.206149 0.592288 0.161486 0.02 Uiso calc U . R 1 . .
O O7 0.98122(11) 0.29979(18) 0.73142(7) 0.0158(3) Uani d . . . 1 . .
H H54 0.97516 0.345828 0.773284 0.024 Uiso calc U . R 1 . .
O O8 0.73194(13) -0.03933(18) 0.54387(8) 0.0247(3) Uani d . . . 1 . .
O O9 0.67196(10) 0.62651(18) 0.21852(7) 0.0129(3) Uani d . . . 1 . .
H H55 0.706736 0.700196 0.246301 0.019 Uiso calc U . R 1 . .
C C1 -0.20615(14) 0.3912(3) 0.00046(10) 0.0169(4) Uani d . . . 1 . .
H H1 -0.217881 0.517722 0.004474 0.025 Uiso calc U . R 1 . .
H H3 -0.274118 0.32919 0.01132 0.025 Uiso calc U . R 1 . .
H H4 -0.188166 0.362556 -0.050229 0.025 Uiso calc U . R 1 . .
C C2 -0.11108(13) 0.3359(2) 0.05566(9) 0.0118(3) Uani d . . . 1 . .
H H5 -0.103442 0.205567 0.05408 0.014 Uiso calc U . R 1 . .
C C3 0.08213(13) 0.3527(2) 0.07670(9) 0.0106(3) Uani d . . . 1 . .
H H48 0.083621 0.221787 0.075708 0.013 Uiso calc U . R 1 . .
C C4 0.07991(13) 0.4170(2) 0.15605(9) 0.0100(3) Uani d . . . 1 . .
H H9 0.080436 0.547915 0.157044 0.012 Uiso calc U . R 1 . .
C C5 0.27987(13) 0.4095(2) 0.16768(9) 0.0097(3) Uani d . . . 1 . .
C C6 0.38549(13) 0.3724(2) 0.28290(9) 0.0097(3) Uani d . . . 1 . .
H H40 0.314376 0.373614 0.307745 0.012 Uiso calc U . R 1 . .
C C7 0.46940(14) 0.2495(2) 0.32531(10) 0.0113(3) Uani d . . . 1 . .
H H39 0.431562 0.16414 0.355967 0.014 Uiso calc U . R 1 . .
H H38 0.514615 0.185518 0.290761 0.014 Uiso calc U . R 1 . .
C C8 0.54063(13) 0.3777(2) 0.37411(9) 0.0096(3) Uani d . . . 1 . .
H H10 0.490898 0.423518 0.411373 0.012 Uiso calc U . R 1 . .
O O10 0.80175(11) 0.87609(19) 0.28919(8) 0.0198(3) Uani d . . . 1 . .
H H56 0.868299 0.84779 0.285028 0.03 Uiso calc U . R 1 . .
C C9 0.64556(13) 0.3128(2) 0.41965(9) 0.0095(3) Uani d . . . 1 . .
H H37 0.70065 0.273472 0.384615 0.011 Uiso calc U . R 1 . .
C C10 0.69643(14) 0.4665(2) 0.46712(9) 0.0094(3) Uani d . . . 1 . .
H H36 0.638842 0.502236 0.500982 0.011 Uiso calc U . R 1 . .
C C11 0.80043(13) 0.4090(2) 0.51852(9) 0.0107(3) Uani d . . . 1 . .
O O11 1.02700(11) 0.37699(19) 0.87683(7) 0.0186(3) Uani d . . . 1 . .
H H57 1.011117 0.397518 0.91999 0.028 Uiso d U . R 1 . .
H H58 1.059016 0.276918 0.87939 0.028 Uiso d U . R 1 . .
C C12 0.84343(15) 0.5629(2) 0.56868(10) 0.0137(4) Uani d . . . 1 . .
H H17 0.875349 0.653044 0.537178 0.016 Uiso calc U . R 1 . .
H H18 0.779563 0.616462 0.591383 0.016 Uiso calc U . R 1 . .
C C13 0.93229(15) 0.5100(3) 0.63141(10) 0.0160(4) Uani d . . . 1 . .
H H16 1.000839 0.472888 0.609145 0.019 Uiso calc U . R 1 . .
H H15 0.951021 0.612762 0.663649 0.019 Uiso calc U . R 1 . .
C C14 0.89214(14) 0.3617(3) 0.67873(9) 0.0136(3) Uani d . . . 1 . .
H H2 0.829427 0.404897 0.706761 0.016 Uiso calc U . R 1 . .
C C15 0.27687(13) 0.3519(2) 0.08499(9) 0.0111(3) Uani d . . . 1 . .
H H6 0.272994 0.221155 0.083253 0.013 Uiso calc U . R 1 . .
C C16 -0.02362(13) 0.3485(2) 0.18923(9) 0.0109(3) Uani d . . . 1 . .
H H7 -0.017331 0.218052 0.19243 0.013 Uiso calc U . R 1 . .
C C17 -0.12706(13) 0.3922(2) 0.13563(9) 0.0108(3) Uani d . . . 1 . .
H H8 -0.192436 0.327557 0.152676 0.013 Uiso calc U . R 1 . .
C C18 0.89288(14) 0.3394(3) 0.47267(10) 0.0168(4) Uani d . . . 1 . .
H H13 0.907619 0.424956 0.434115 0.025 Uiso calc U . R 1 . .
H H11 0.869056 0.228439 0.449031 0.025 Uiso calc U . R 1 . .
H H12 0.960913 0.320497 0.50564 0.025 Uiso calc U . R 1 . .
C C19 0.76153(14) 0.2646(2) 0.57151(9) 0.0106(3) Uani d . . . 1 . .
H H20 0.701598 0.318941 0.599031 0.013 Uiso calc U . R 1 . .
C C20 0.85225(15) 0.2060(2) 0.63099(10) 0.0132(3) Uani d . . . 1 . .
H H19 0.822341 0.114677 0.662834 0.016 Uiso calc U . R 1 . .
H H14 0.91555 0.155279 0.606709 0.016 Uiso calc U . R 1 . .
C C21 0.70799(15) 0.1110(2) 0.52879(9) 0.0130(3) Uani d . . . 1 . .
C C22 0.61719(15) 0.1572(2) 0.46866(10) 0.0130(3) Uani d . . . 1 . .
H H22 0.548285 0.184877 0.492562 0.016 Uiso calc U . R 1 . .
H H21 0.601718 0.053604 0.436348 0.016 Uiso calc U . R 1 . .
C C23 0.71549(14) 0.6265(2) 0.41773(9) 0.0109(3) Uani d . . . 1 . .
H H24 0.773654 0.597922 0.384012 0.013 Uiso calc U . R 1 . .
H H23 0.743041 0.725318 0.449859 0.013 Uiso calc U . R 1 . .
C C24 0.60862(14) 0.6837(2) 0.37060(9) 0.0097(3) Uani d . . . 1 . .
H H25 0.552725 0.723475 0.404143 0.012 Uiso calc U . R 1 . .
H H26 0.625927 0.783523 0.33843 0.012 Uiso calc U . R 1 . .
C C25 0.55957(13) 0.5331(2) 0.32160(9) 0.0088(3) Uani d . . . 1 . .
C C26 0.63952(14) 0.4819(2) 0.26256(9) 0.0104(3) Uani d . . . 1 . .
H H27 0.70722 0.428217 0.288136 0.012 Uiso calc U . R 1 . .
H H28 0.602904 0.392434 0.228966 0.012 Uiso calc U . R 1 . .
C C27 0.43822(14) 0.5601(2) 0.28598(9) 0.0091(3) Uani d . . . 1 . .
H H29 0.398073 0.629443 0.322466 0.011 Uiso calc U . R 1 . .
C C28 0.41667(14) 0.6514(2) 0.20983(9) 0.0100(3) Uani d . . . 1 . .
H H30 0.468843 0.602252 0.174867 0.012 Uiso calc U . R 1 . .
C C29 0.43240(15) 0.8495(2) 0.21419(10) 0.0147(4) Uani d . . . 1 . .
H H33 0.416261 0.900549 0.164437 0.022 Uiso calc U . R 1 . .
H H31 0.509482 0.8762 0.232591 0.022 Uiso calc U . R 1 . .
H H32 0.381566 0.899066 0.24833 0.022 Uiso calc U . R 1 . .
C C30 0.29636(14) 0.6076(2) 0.17992(9) 0.0104(3) Uani d . . . 1 . .
H H34 0.278234 0.669668 0.132085 0.012 Uiso calc U . R 1 . .
H H35 0.244484 0.649522 0.21583 0.012 Uiso calc U . R 1 . .
C C31 0.37400(14) 0.4106(3) 0.04085(9) 0.0139(3) Uani d . . . 1 . .
H H47 0.389998 0.536768 0.052214 0.017 Uiso calc U . R 1 . .
C C32 0.34360(15) 0.3919(3) -0.04330(10) 0.0190(4) Uani d . . . 1 . .
H H42 0.407468 0.426086 -0.070286 0.029 Uiso calc U . R 1 . .
H H43 0.280021 0.467767 -0.058425 0.029 Uiso calc U . R 1 . .
H H41 0.323872 0.269855 -0.054988 0.029 Uiso calc U . R 1 . .
C C33 0.47930(16) 0.3046(3) 0.06257(11) 0.0251(5) Uani d . . . 1 . .
H H45 0.466069 0.181337 0.049466 0.038 Uiso calc U . R 1 . .
H H44 0.498714 0.314704 0.116435 0.038 Uiso calc U . R 1 . .
H H46 0.540698 0.349733 0.035742 0.038 Uiso calc U . R 1 . .
C C34 0.77904(17) 1.0385(3) 0.25326(12) 0.0231(4) Uani d . . . 1 . .
H H50 0.700287 1.068248 0.255586 0.035 Uiso calc U . R 1 . .
H H49 0.79551 1.030032 0.200973 0.035 Uiso calc U . R 1 . .
H H51 0.825597 1.129843 0.278323 0.035 Uiso calc U . R 1 . .

loop_
_atom_site_aniso_label
_atom_site_aniso_U_11
_atom_site_aniso_U_22
_atom_site_aniso_U_33
_atom_site_aniso_U_12
_atom_site_aniso_U_13
_atom_site_aniso_U_23
O1 0.0079(5) 0.0164(6) 0.0089(5) 0.0003(5) -0.0005(4) -0.0006(5)
O2 0.0082(5) 0.0156(6) 0.0091(5) -0.0006(5) -0.0014(4) 0.0019(5)
O3 0.0112(5) 0.0103(6) 0.0087(5) 0.0018(5) -0.0031(4) -0.0010(5)
O4 0.0085(5) 0.0170(6) 0.0095(5) -0.0005(5) -0.0007(4) 0.0004(5)
O5 0.0179(6) 0.0199(7) 0.0084(5) -0.0013(5) 0.0033(4) -0.0007(5)
O6 0.0137(6) 0.0115(6) 0.0145(6) 0.0018(5) 0.0049(5) 0.0000(5)
O7 0.0182(6) 0.0186(7) 0.0093(6) 0.0013(5) -0.0055(5) 0.0012(5)
O8 0.0371(8) 0.0124(7) 0.0221(7) 0.0027(6) -0.0117(6) 0.0000(6)
O9 0.0143(6) 0.0138(6) 0.0110(5) -0.0013(5) 0.0029(4) 0.0010(5)
C1 0.0118(8) 0.0250(10) 0.0133(8) 0.0010(7) -0.0019(6) -0.0019(8)
C2 0.0087(7) 0.0132(9) 0.0133(8) -0.0013(6) 0.0001(6) -0.0009(7)
C3 0.0091(7) 0.0130(8) 0.0094(7) -0.0005(6) -0.0011(6) -0.0003(7)
C4 0.0090(7) 0.0107(8) 0.0098(7) 0.0005(6) -0.0016(6) 0.0003(7)
C5 0.0079(7) 0.0115(8) 0.0096(7) 0.0005(6) -0.0001(6) 0.0001(7)
C6 0.0116(7) 0.0100(8) 0.0074(7) -0.0012(6) -0.0006(6) -0.0022(6)
C7 0.0132(8) 0.0083(8) 0.0117(8) -0.0020(6) -0.0029(6) 0.0010(7)
C8 0.0107(7) 0.0090(8) 0.0091(7) 0.0004(6) 0.0002(6) 0.0007(7)
O10 0.0170(6) 0.0178(7) 0.0249(7) -0.0035(5) 0.0030(5) 0.0048(6)
C9 0.0109(7) 0.0095(8) 0.0078(7) -0.0003(6) -0.0004(6) -0.0002(7)
C10 0.0109(7) 0.0108(8) 0.0065(7) -0.0003(6) 0.0002(6) 0.0002(6)
C11 0.0113(7) 0.0110(8) 0.0094(7) -0.0001(7) -0.0009(6) 0.0008(7)
O11 0.0257(6) 0.0199(7) 0.0099(5) 0.0075(6) -0.0007(5) -0.0007(5)
C12 0.0151(8) 0.0122(9) 0.0128(8) -0.0021(7) -0.0040(6) 0.0031(7)
C13 0.0176(8) 0.0155(9) 0.0133(8) -0.0032(7) -0.0071(7) 0.0029(7)
C14 0.0136(7) 0.0162(9) 0.0100(7) 0.0014(7) -0.0039(6) 0.0017(7)
C15 0.0094(7) 0.0130(8) 0.0105(7) 0.0007(6) -0.0014(6) -0.0025(7)
C16 0.0120(7) 0.0128(8) 0.0080(7) 0.0001(7) 0.0005(6) 0.0019(7)
C17 0.0093(7) 0.0108(8) 0.0123(8) -0.0006(6) 0.0012(6) 0.0011(7)
C18 0.0136(7) 0.0234(10) 0.0134(8) 0.0040(7) 0.0021(6) 0.0043(7)
C19 0.0133(8) 0.0109(8) 0.0073(7) 0.0000(6) -0.0005(6) 0.0010(7)
C20 0.0157(8) 0.0135(8) 0.0097(8) -0.0002(7) -0.0024(6) 0.0024(7)
C21 0.0171(8) 0.0124(9) 0.0093(7) -0.0014(7) -0.0003(6) 0.0010(7)
C22 0.0162(8) 0.0112(9) 0.0110(8) -0.0024(7) -0.0023(6) 0.0010(7)
C23 0.0126(7) 0.0101(8) 0.0094(7) -0.0019(6) -0.0028(6) 0.0011(7)
C24 0.0109(7) 0.0094(8) 0.0085(7) 0.0002(6) -0.0005(6) 0.0003(7)
C25 0.0101(7) 0.0087(8) 0.0073(7) 0.0005(6) -0.0008(6) -0.0005(6)
C26 0.0117(7) 0.0094(8) 0.0100(7) 0.0006(6) 0.0010(6) -0.0002(7)
C27 0.0099(7) 0.0093(8) 0.0079(7) -0.0007(6) -0.0005(6) -0.0005(6)
C28 0.0098(7) 0.0098(8) 0.0102(7) -0.0006(6) -0.0002(6) 0.0004(6)
C29 0.0161(8) 0.0111(9) 0.0160(8) -0.0009(7) -0.0037(6) 0.0020(7)
C30 0.0111(7) 0.0110(8) 0.0087(7) 0.0004(6) -0.0009(6) -0.0007(7)
C31 0.0110(7) 0.0192(9) 0.0116(8) -0.0020(7) 0.0017(6) -0.0038(7)
C32 0.0164(8) 0.0294(11) 0.0115(8) -0.0044(8) 0.0031(6) -0.0020(8)
C33 0.0147(8) 0.0433(13) 0.0179(9) 0.0086(9) 0.0043(7) -0.0017(9)
C34 0.0213(9) 0.0147(9) 0.0334(11) 0.0002(8) 0.0026(8) 0.0015(9)

loop_
_atom_type_symbol
_atom_type_description
_atom_type_scat_dispersion_real
_atom_type_scat_dispersion_imag
_atom_type_scat_source
C C 0.0181 0.0091 'International Tables Vol C Tables 4.2.6.8 and 6.1.1.4'
H H 0.0000 0.0000 'International Tables Vol C Tables 4.2.6.8 and 6.1.1.4'
O O 0.0492 0.0322 'International Tables Vol C Tables 4.2.6.8 and 6.1.1.4'

loop_
_geom_angle_atom_site_label_1
_geom_angle_atom_site_label_2
_geom_angle_atom_site_label_3
_geom_angle_site_symmetry_1
_geom_angle_site_symmetry_3
_geom_angle
_geom_angle_publ_flag
C3 O1 C2 . . 108.82(12) ?
C4 O2 C5 . . 113.11(12) ?
C5 O3 C6 . . 111.78(12) ?
C3 O4 C15 . . 110.36(12) ?
C16 O5 H52 . . 109.5 ?
C17 O6 H53 . . 109.5 ?
C14 O7 H54 . . 109.5 ?
C26 O9 H55 . . 109.5 ?
C2 C1 H1 . . 109.5 ?
C2 C1 H3 . . 109.5 ?
H1 C1 H3 . . 109.5 ?
C2 C1 H4 . . 109.5 ?
H1 C1 H4 . . 109.5 ?
H3 C1 H4 . . 109.5 ?
O1 C2 C1 . . 106.74(14) ?
O1 C2 C17 . . 109.99(13) ?
C1 C2 C17 . . 112.95(14) ?
O1 C2 H5 . . 109.0 ?
C1 C2 H5 . . 109.0 ?
C17 C2 H5 . . 109.0 ?
O4 C3 O1 . . 106.02(13) ?
O4 C3 C4 . . 109.52(13) ?
O1 C3 C4 . . 111.02(13) ?
O4 C3 H48 . . 110.1 ?
O1 C3 H48 . . 110.1 ?
C4 C3 H48 . . 110.1 ?
O2 C4 C3 . . 106.95(13) ?
O2 C4 C16 . . 110.13(13) ?
C3 C4 C16 . . 109.92(13) ?
O2 C4 H9 . . 109.9 ?
C3 C4 H9 . . 109.9 ?
C16 C4 H9 . . 109.9 ?
O3 C5 O2 . . 104.71(13) ?
O3 C5 C30 . . 111.71(13) ?
O2 C5 C30 . . 110.73(13) ?
O3 C5 C15 . . 106.94(13) ?
O2 C5 C15 . . 108.12(13) ?
C30 C5 C15 . . 114.10(14) ?
O3 C6 C7 . . 109.29(13) ?
O3 C6 C27 . . 111.38(13) ?
C7 C6 C27 . . 107.12(13) ?
O3 C6 H40 . . 109.7 ?
C7 C6 H40 . . 109.7 ?
C27 C6 H40 . . 109.7 ?
C8 C7 C6 . . 101.94(14) ?
C8 C7 H39 . . 111.4 ?
C6 C7 H39 . . 111.4 ?
C8 C7 H38 . . 111.4 ?
C6 C7 H38 . . 111.4 ?
H39 C7 H38 . . 109.2 ?
C7 C8 C9 . . 119.83(15) ?
C7 C8 C25 . . 104.24(13) ?
C9 C8 C25 . . 114.68(14) ?
C7 C8 H10 . . 105.7 ?
C9 C8 H10 . . 105.7 ?
C25 C8 H10 . . 105.7 ?
C34 O10 H56 . . 109.5 ?
C8 C9 C22 . . 110.11(13) ?
C8 C9 C10 . . 108.64(14) ?
C22 C9 C10 . . 111.56(13) ?
C8 C9 H37 . . 108.8 ?
C22 C9 H37 . . 108.8 ?
C10 C9 H37 . . 108.8 ?
C23 C10 C9 . . 110.83(13) ?
C23 C10 C11 . . 114.48(14) ?
C9 C10 C11 . . 112.01(14) ?
C23 C10 H36 . . 106.3 ?
C9 C10 H36 . . 106.3 ?
C11 C10 H36 . . 106.3 ?
C18 C11 C12 . . 110.78(14) ?
C18 C11 C10 . . 111.26(13) ?
C12 C11 C10 . . 110.21(14) ?
C18 C11 C19 . . 110.75(15) ?
C12 C11 C19 . . 106.56(13) ?
C10 C11 C19 . . 107.11(13) ?
H57 O11 H58 . . 104.9 ?
C13 C12 C11 . . 113.91(15) ?
C13 C12 H17 . . 108.8 ?
C11 C12 H17 . . 108.8 ?
C13 C12 H18 . . 108.8 ?
C11 C12 H18 . . 108.8 ?
H17 C12 H18 . . 107.7 ?
C14 C13 C12 . . 111.77(15) ?
C14 C13 H16 . . 109.3 ?
C12 C13 H16 . . 109.3 ?
C14 C13 H15 . . 109.3 ?
C12 C13 H15 . . 109.3 ?
H16 C13 H15 . . 107.9 ?
O7 C14 C20 . . 107.15(15) ?
O7 C14 C13 . . 110.84(14) ?
C20 C14 C13 . . 111.51(14) ?
O7 C14 H2 . . 109.1 ?
C20 C14 H2 . . 109.1 ?
C13 C14 H2 . . 109.1 ?
O4 C15 C31 . . 106.63(13) ?
O4 C15 C5 . . 108.34(13) ?
C31 C15 C5 . . 117.26(14) ?
O4 C15 H6 . . 108.1 ?
C31 C15 H6 . . 108.1 ?
C5 C15 H6 . . 108.1 ?
O5 C16 C4 . . 113.31(14) ?
O5 C16 C17 . . 111.17(13) ?
C4 C16 C17 . . 108.99(13) ?
O5 C16 H7 . . 107.7 ?
C4 C16 H7 . . 107.7 ?
C17 C16 H7 . . 107.7 ?
O6 C17 C2 . . 110.09(14) ?
O6 C17 C16 . . 109.93(14) ?
C2 C17 C16 . . 111.46(13) ?
O6 C17 H8 . . 108.4 ?
C2 C17 H8 . . 108.4 ?
C16 C17 H8 . . 108.4 ?
C11 C18 H13 . . 109.5 ?
C11 C18 H11 . . 109.5 ?
H13 C18 H11 . . 109.5 ?
C11 C18 H12 . . 109.5 ?
H13 C18 H12 . . 109.5 ?
H11 C18 H12 . . 109.5 ?
C21 C19 C20 . . 112.04(15) ?
C21 C19 C11 . . 112.06(14) ?
C20 C19 C11 . . 113.65(14) ?
C21 C19 H20 . . 106.1 ?
C20 C19 H20 . . 106.1 ?
C11 C19 H20 . . 106.1 ?
C14 C20 C19 . . 109.79(15) ?
C14 C20 H19 . . 109.7 ?
C19 C20 H19 . . 109.7 ?
C14 C20 H14 . . 109.7 ?
C19 C20 H14 . . 109.7 ?
H19 C20 H14 . . 108.2 ?
O8 C21 C22 . . 121.76(16) ?
O8 C21 C19 . . 122.58(16) ?
C22 C21 C19 . . 115.57(15) ?
C21 C22 C9 . . 114.09(14) ?
C21 C22 H22 . . 108.7 ?
C9 C22 H22 . . 108.7 ?
C21 C22 H21 . . 108.7 ?
C9 C22 H21 . . 108.7 ?
H22 C22 H21 . . 107.6 ?
C10 C23 C24 . . 112.51(13) ?
C10 C23 H24 . . 109.1 ?
C24 C23 H24 . . 109.1 ?
C10 C23 H23 . . 109.1 ?
C24 C23 H23 . . 109.1 ?
H24 C23 H23 . . 107.8 ?
C25 C24 C23 . . 111.41(14) ?
C25 C24 H25 . . 109.3 ?
C23 C24 H25 . . 109.3 ?
C25 C24 H26 . . 109.3 ?
C23 C24 H26 . . 109.3 ?
H25 C24 H26 . . 108.0 ?
C24 C25 C26 . . 110.62(13) ?
C24 C25 C8 . . 107.09(13) ?
C26 C25 C8 . . 111.09(14) ?
C24 C25 C27 . . 115.95(14) ?
C26 C25 C27 . . 111.68(13) ?
C8 C25 C27 . . 99.79(13) ?
O9 C26 C25 . . 113.65(14) ?
O9 C26 H27 . . 108.8 ?
C25 C26 H27 . . 108.8 ?
O9 C26 H28 . . 108.8 ?
C25 C26 H28 . . 108.8 ?
H27 C26 H28 . . 107.7 ?
C28 C27 C25 . . 120.40(14) ?
C28 C27 C6 . . 110.27(13) ?
C25 C27 C6 . . 104.87(13) ?
C28 C27 H29 . . 106.9 ?
C25 C27 H29 . . 106.9 ?
C6 C27 H29 . . 106.9 ?
C29 C28 C30 . . 110.04(14) ?
C29 C28 C27 . . 113.14(14) ?
C30 C28 C27 . . 107.10(13) ?
C29 C28 H30 . . 108.8 ?
C30 C28 H30 . . 108.8 ?
C27 C28 H30 . . 108.8 ?
C28 C29 H33 . . 109.5 ?
C28 C29 H31 . . 109.5 ?
H33 C29 H31 . . 109.5 ?
C28 C29 H32 . . 109.5 ?
H33 C29 H32 . . 109.5 ?
H31 C29 H32 . . 109.5 ?
C28 C30 C5 . . 111.71(14) ?
C28 C30 H34 . . 109.3 ?
C5 C30 H34 . . 109.3 ?
C28 C30 H35 . . 109.3 ?
C5 C30 H35 . . 109.3 ?
H34 C30 H35 . . 107.9 ?
C33 C31 C32 . . 109.00(15) ?
C33 C31 C15 . . 111.47(16) ?
C32 C31 C15 . . 110.82(14) ?
C33 C31 H47 . . 108.5 ?
C32 C31 H47 . . 108.5 ?
C15 C31 H47 . . 108.5 ?
C31 C32 H42 . . 109.5 ?
C31 C32 H43 . . 109.5 ?
H42 C32 H43 . . 109.5 ?
C31 C32 H41 . . 109.5 ?
H42 C32 H41 . . 109.5 ?
H43 C32 H41 . . 109.5 ?
C31 C33 H45 . . 109.5 ?
C31 C33 H44 . . 109.5 ?
H45 C33 H44 . . 109.5 ?
C31 C33 H46 . . 109.5 ?
H45 C33 H46 . . 109.5 ?
H44 C33 H46 . . 109.5 ?
O10 C34 H50 . . 109.5 ?
O10 C34 H49 . . 109.5 ?
H50 C34 H49 . . 109.5 ?
O10 C34 H51 . . 109.5 ?
H50 C34 H51 . . 109.5 ?
H49 C34 H51 . . 109.5 ?

loop_
_geom_bond_atom_site_label_1
_geom_bond_atom_site_label_2
_geom_bond_site_symmetry_2
_geom_bond_distance
_geom_bond_publ_flag
O1 C3 . 1.4112(19) ?
O1 C2 . 1.453(2) ?
O2 C4 . 1.4252(19) ?
O2 C5 . 1.4518(19) ?
O3 C5 . 1.402(2) ?
O3 C6 . 1.4405(19) ?
O4 C3 . 1.405(2) ?
O4 C15 . 1.4427(19) ?
O5 C16 . 1.418(2) ?
O5 H52 . 0.84 ?
O6 C17 . 1.425(2) ?
O6 H53 . 0.84 ?
O7 C14 . 1.448(2) ?
O7 H54 . 0.84 ?
O8 C21 . 1.209(2) ?
O9 C26 . 1.433(2) ?
O9 H55 . 0.84 ?
C1 C2 . 1.510(2) ?
C1 H1 . 0.98 ?
C1 H3 . 0.98 ?
C1 H4 . 0.98 ?
C2 C17 . 1.529(2) ?
C2 H5 . 1.0 ?
C3 C4 . 1.512(2) ?
C3 H48 . 1.0 ?
C4 C16 . 1.521(2) ?
C4 H9 . 1.0 ?
C5 C30 . 1.539(3) ?
C5 C15 . 1.548(2) ?
C6 C7 . 1.534(2) ?
C6 C27 . 1.566(2) ?
C6 H40 . 1.0 ?
C7 C8 . 1.528(2) ?
C7 H39 . 0.99 ?
C7 H38 . 0.99 ?
C8 C9 . 1.529(2) ?
C8 C25 . 1.545(2) ?
C8 H10 . 1.0 ?
O10 C34 . 1.414(2) ?
O10 H56 . 0.84 ?
C9 C22 . 1.535(2) ?
C9 C10 . 1.547(2) ?
C9 H37 . 1.0 ?
C10 C23 . 1.540(2) ?
C10 C11 . 1.555(2) ?
C10 H36 . 1.0 ?
C11 C18 . 1.537(2) ?
C11 C12 . 1.544(2) ?
C11 C19 . 1.556(2) ?
O11 H57 . 0.8304 ?
O11 H58 . 0.8554 ?
C12 C13 . 1.541(2) ?
C12 H17 . 0.99 ?
C12 H18 . 0.99 ?
C13 C14 . 1.521(3) ?
C13 H16 . 0.99 ?
C13 H15 . 0.99 ?
C14 C20 . 1.520(3) ?
C14 H2 . 1.0 ?
C15 C31 . 1.537(2) ?
C15 H6 . 1.0 ?
C16 C17 . 1.545(2) ?
C16 H7 . 1.0 ?
C17 H8 . 1.0 ?
C18 H13 . 0.98 ?
C18 H11 . 0.98 ?
C18 H12 . 0.98 ?
C19 C21 . 1.516(2) ?
C19 C20 . 1.529(2) ?
C19 H20 . 1.0 ?
C20 H19 . 0.99 ?
C20 H14 . 0.99 ?
C21 C22 . 1.512(2) ?
C22 H22 . 0.99 ?
C22 H21 . 0.99 ?
C23 C24 . 1.542(2) ?
C23 H24 . 0.99 ?
C23 H23 . 0.99 ?
C24 C25 . 1.536(2) ?
C24 H25 . 0.99 ?
C24 H26 . 0.99 ?
C25 C26 . 1.544(2) ?
C25 C27 . 1.558(2) ?
C26 H27 . 0.99 ?
C26 H28 . 0.99 ?
C27 C28 . 1.539(2) ?
C27 H29 . 1.0 ?
C28 C29 . 1.526(2) ?
C28 C30 . 1.539(2) ?
C28 H30 . 1.0 ?
C29 H33 . 0.98 ?
C29 H31 . 0.98 ?
C29 H32 . 0.98 ?
C30 H34 . 0.99 ?
C30 H35 . 0.99 ?
C31 C33 . 1.527(3) ?
C31 C32 . 1.533(2) ?
C31 H47 . 1.0 ?
C32 H42 . 0.98 ?
C32 H43 . 0.98 ?
C32 H41 . 0.98 ?
C33 H45 . 0.98 ?
C33 H44 . 0.98 ?
C33 H46 . 0.98 ?
C34 H50 . 0.98 ?
C34 H49 . 0.98 ?
C34 H51 . 0.98 ?

loop_
_geom_hbond_atom_site_label_D
_geom_hbond_atom_site_label_H
_geom_hbond_atom_site_label_A
_geom_hbond_site_symmetry_A
_geom_hbond_distance_DH
_geom_hbond_distance_HA
_geom_hbond_distance_DA
_geom_hbond_angle_DHA
_geom_hbond_publ_flag
O5 H52 O7 2_656 0.84 2.19 3.028(2) 175.2 ?
O6 H53 O9 1_455 0.84 1.88 2.7202(17) 177.1 ?
O7 H54 O11 . 0.84 1.93 2.6916(18) 150.7 ?
O9 H55 O10 . 0.84 1.89 2.7110(19) 167.0 ?
O10 H56 O7 2_756 0.84 1.90 2.7353(19) 174.7 ?
O11 H57 O1 1_656 0.83 2.05 2.8691(17) 170.7 ?
O11 H58 O6 2_646 0.86 1.93 2.7643(19) 164.4 ?

loop_
_geom_torsion_atom_site_label_1
_geom_torsion_atom_site_label_2
_geom_torsion_atom_site_label_3
_geom_torsion_atom_site_label_4
_geom_torsion_site_symmetry_1
_geom_torsion_site_symmetry_2
_geom_torsion_site_symmetry_3
_geom_torsion_site_symmetry_4
_geom_torsion
_geom_torsion_publ_flag
C3 O1 C2 C1 . . . . -173.95(14) ?
C3 O1 C2 C17 . . . . 63.19(17) ?
C15 O4 C3 O1 . . . . -175.40(13) ?
C15 O4 C3 C4 . . . . 64.76(17) ?
C2 O1 C3 O4 . . . . 174.32(13) ?
C2 O1 C3 C4 . . . . -66.82(17) ?
C5 O2 C4 C3 . . . . 59.86(17) ?
C5 O2 C4 C16 . . . . 179.27(13) ?
O4 C3 C4 O2 . . . . -61.93(17) ?
O1 C3 C4 O2 . . . . -178.66(13) ?
O4 C3 C4 C16 . . . . 178.52(14) ?
O1 C3 C4 C16 . . . . 61.78(18) ?
C6 O3 C5 O2 . . . . -73.71(15) ?
C6 O3 C5 C30 . . . . 46.19(18) ?
C6 O3 C5 C15 . . . . 171.70(13) ?
C4 O2 C5 O3 . . . . -171.44(12) ?
C4 O2 C5 C30 . . . . 68.01(17) ?
C4 O2 C5 C15 . . . . -57.68(17) ?
C5 O3 C6 C7 . . . . 174.16(13) ?
C5 O3 C6 C27 . . . . -67.68(16) ?
O3 C6 C7 C8 . . . . 141.75(13) ?
C27 C6 C7 C8 . . . . 20.95(16) ?
C6 C7 C8 C9 . . . . -172.48(14) ?
C6 C7 C8 C25 . . . . -42.52(16) ?
C7 C8 C9 C22 . . . . -54.0(2) ?
C25 C8 C9 C22 . . . . -179.15(14) ?
C7 C8 C9 C10 . . . . -176.45(14) ?
C25 C8 C9 C10 . . . . 58.41(17) ?
C8 C9 C10 C23 . . . . -53.82(17) ?
C22 C9 C10 C23 . . . . -175.39(14) ?
C8 C9 C10 C11 . . . . 176.98(13) ?
C22 C9 C10 C11 . . . . 55.41(18) ?
C23 C10 C11 C18 . . . . -66.63(19) ?
C9 C10 C11 C18 . . . . 60.64(18) ?
C23 C10 C11 C12 . . . . 56.67(18) ?
C9 C10 C11 C12 . . . . -176.07(13) ?
C23 C10 C11 C19 . . . . 172.21(14) ?
C9 C10 C11 C19 . . . . -60.53(17) ?
C18 C11 C12 C13 . . . . -67.19(19) ?
C10 C11 C12 C13 . . . . 169.24(14) ?
C19 C11 C12 C13 . . . . 53.36(19) ?
C11 C12 C13 C14 . . . . -54.2(2) ?
C12 C13 C14 O7 . . . . 173.07(14) ?
C12 C13 C14 C20 . . . . 53.8(2) ?
C3 O4 C15 C31 . . . . 171.95(13) ?
C3 O4 C15 C5 . . . . -60.98(17) ?
O3 C5 C15 O4 . . . . 167.73(13) ?
O2 C5 C15 O4 . . . . 55.46(17) ?
C30 C5 C15 O4 . . . . -68.21(17) ?
O3 C5 C15 C31 . . . . -71.60(19) ?
O2 C5 C15 C31 . . . . 176.12(14) ?
C30 C5 C15 C31 . . . . 52.5(2) ?
O2 C4 C16 O5 . . . . 66.35(18) ?
C3 C4 C16 O5 . . . . -176.06(14) ?
O2 C4 C16 C17 . . . . -169.31(13) ?
C3 C4 C16 C17 . . . . -51.71(18) ?
O1 C2 C17 O6 . . . . 66.60(16) ?
C1 C2 C17 O6 . . . . -52.53(19) ?
O1 C2 C17 C16 . . . . -55.66(19) ?
C1 C2 C17 C16 . . . . -174.80(15) ?
O5 C16 C17 O6 . . . . 53.26(18) ?
C4 C16 C17 O6 . . . . -72.34(17) ?
O5 C16 C17 C2 . . . . 175.62(14) ?
C4 C16 C17 C2 . . . . 50.02(19) ?
C18 C11 C19 C21 . . . . -64.26(18) ?
C12 C11 C19 C21 . . . . 175.18(14) ?
C10 C11 C19 C21 . . . . 57.23(18) ?
C18 C11 C19 C20 . . . . 64.02(19) ?
C12 C11 C19 C20 . . . . -56.54(18) ?
C10 C11 C19 C20 . . . . -174.49(14) ?
O7 C14 C20 C19 . . . . -177.33(13) ?
C13 C14 C20 C19 . . . . -55.87(19) ?
C21 C19 C20 C14 . . . . -172.50(14) ?
C11 C19 C20 C14 . . . . 59.21(19) ?
C20 C19 C21 O8 . . . . 3.6(3) ?
C11 C19 C21 O8 . . . . 132.69(18) ?
C20 C19 C21 C22 . . . . -179.95(14) ?
C11 C19 C21 C22 . . . . -50.8(2) ?
O8 C21 C22 C9 . . . . -139.25(19) ?
C19 C21 C22 C9 . . . . 44.2(2) ?
C8 C9 C22 C21 . . . . -166.19(14) ?
C10 C9 C22 C21 . . . . -45.5(2) ?
C9 C10 C23 C24 . . . . 54.86(18) ?
C11 C10 C23 C24 . . . . -177.27(14) ?
C10 C23 C24 C25 . . . . -56.70(18) ?
C23 C24 C25 C26 . . . . -65.40(17) ?
C23 C24 C25 C8 . . . . 55.80(17) ?
C23 C24 C25 C27 . . . . 166.13(14) ?
C7 C8 C25 C24 . . . . 168.00(13) ?
C9 C8 C25 C24 . . . . -59.04(18) ?
C7 C8 C25 C26 . . . . -71.09(16) ?
C9 C8 C25 C26 . . . . 61.86(18) ?
C7 C8 C25 C27 . . . . 46.83(15) ?
C9 C8 C25 C27 . . . . 179.78(13) ?
C24 C25 C26 O9 . . . . -53.40(18) ?
C8 C25 C26 O9 . . . . -172.20(13) ?
C27 C25 C26 O9 . . . . 77.35(17) ?
C24 C25 C27 C28 . . . . 88.28(18) ?
C26 C25 C27 C28 . . . . -39.7(2) ?
C8 C25 C27 C28 . . . . -157.15(14) ?
C24 C25 C27 C6 . . . . -146.87(14) ?
C26 C25 C27 C6 . . . . 85.18(16) ?
C8 C25 C27 C6 . . . . -32.31(15) ?
O3 C6 C27 C28 . . . . 19.04(17) ?
C7 C6 C27 C28 . . . . 138.50(14) ?
O3 C6 C27 C25 . . . . -111.97(14) ?
C7 C6 C27 C25 . . . . 7.49(17) ?
C25 C27 C28 C29 . . . . -75.64(19) ?
C6 C27 C28 C29 . . . . 162.09(13) ?
C25 C27 C28 C30 . . . . 162.94(14) ?
C6 C27 C28 C30 . . . . 40.67(17) ?
C29 C28 C30 C5 . . . . 174.66(14) ?
C27 C28 C30 C5 . . . . -61.98(17) ?
O3 C5 C30 C28 . . . . 18.53(19) ?
O2 C5 C30 C28 . . . . 134.82(13) ?
C15 C5 C30 C28 . . . . -102.92(15) ?
O4 C15 C31 C33 . . . . -163.35(15) ?
C5 C15 C31 C33 . . . . 75.1(2) ?
O4 C15 C31 C32 . . . . -41.76(19) ?
C5 C15 C31 C32 . . . . -163.32(16) ?
